data_1555759
loop_
_publ_author_name
'Chen, Cuili'
'Zou, Yongzhen'
'Chen, Xianxiao'
'Zhang, Xiaoxiang'
'Rao, Weidong'
'Chan, Philip Wai Hong'

_publ_section_title
;
 Gold-Catalyzed Tandem 1,3-Migration/Double Cyclopropanation of
 1-Ene-4,n-diyne Esters to Tetracyclodecene and Tetracycloundecene
 Derivatives.
;
_journal_issue 18
_journal_name_full 'Organic letters'
_journal_page_first 4730
_journal_page_last 4733
_journal_paper_doi 10.1021/acs.orglett.6b02404
_journal_volume 18
_journal_year 2016
_chemical_formula_sum 'C17 H18 O'
_chemical_formula_weight 238.31
_space_group_crystal_system monoclinic
_space_group_IT_number 14
_space_group_name_Hall '-P 2ybc'
_space_group_name_H-M_alt 'P 1 21/c 1'
_atom_sites_solution_hydrogens geom
_cell_angle_alpha 90
_cell_angle_beta 101.3449(19)
_cell_angle_gamma 90
_cell_formula_units_Z 4
_cell_length_a 8.1119(4)
_cell_length_b 15.0586(8)
_cell_length_c 10.8705(5)
_cell_measurement_reflns_used 7645
_cell_measurement_temperature 103.(2)
_cell_measurement_theta_max 30.9167
_cell_measurement_theta_min 2.3411
_cell_volume 1301.93(11)
_computing_cell_refinement 'SAINT V8.34A (Bruker AXS Inc., 2013)'
_computing_data_collection 'APEX2 (Bruker AXS Inc., 2014)'
_computing_data_reduction 'SAINT V8.34A (Bruker AXS Inc., 2013)'
_computing_molecular_graphics 'XP (Bruker AXS Inc., 2014)'
_computing_publication_material 'APEX2 (Bruker AXS Inc., 2014)'
_computing_structure_refinement 'SHELXL-2014/6 (Sheldrick, 2014)'
_diffrn_ambient_temperature 103.(2)
_diffrn_detector_area_resol_mean 8.3333
_diffrn_measured_fraction_theta_full 0.999
_diffrn_measured_fraction_theta_max 0.999
_diffrn_measurement_device_type 'CCD area detector'
_diffrn_measurement_method 'phi and omega scans'
_diffrn_radiation_monochromator graphite
_diffrn_radiation_type MoK\a
_diffrn_radiation_wavelength 0.71073
_diffrn_reflns_av_R_equivalents 0.0414
_diffrn_reflns_av_unetI/netI 0.0325
_diffrn_reflns_limit_h_max 11
_diffrn_reflns_limit_h_min -10
_diffrn_reflns_limit_k_max 21
_diffrn_reflns_limit_k_min -21
_diffrn_reflns_limit_l_max 9
_diffrn_reflns_limit_l_min -15
_diffrn_reflns_number 22171
_diffrn_reflns_theta_full 31.06
_diffrn_reflns_theta_max 31.06
_diffrn_reflns_theta_min 2.34
_diffrn_source 'fine-focus sealed tube'
_exptl_absorpt_coefficient_mu 0.074
_exptl_absorpt_correction_T_max 0.98
_exptl_absorpt_correction_T_min 0.89
_exptl_absorpt_correction_type multi-scan
_exptl_absorpt_process_details 'SADABS V2014/4 (Bruker AXS Inc.)'
_exptl_crystal_colour colourless
_exptl_crystal_density_diffrn 1.216
_exptl_crystal_density_method 'not measured'
_exptl_crystal_description block
_exptl_crystal_F_000 512
_exptl_crystal_size_max 0.420
_exptl_crystal_size_mid 0.380
_exptl_crystal_size_min 0.280
_refine_diff_density_max 0.444
_refine_diff_density_min -0.365
_refine_ls_extinction_method none
_refine_ls_goodness_of_fit_ref 1.079
_refine_ls_hydrogen_treatment constr
_refine_ls_matrix_type full
_refine_ls_number_parameters 164
_refine_ls_number_reflns 4166
_refine_ls_number_restraints 0
_refine_ls_restrained_S_all 1.079
_refine_ls_R_factor_all 0.0599
_refine_ls_R_factor_gt 0.0461
_refine_ls_shift/su_max 0.000
_refine_ls_shift/su_mean 0.000
_refine_ls_structure_factor_coef Fsqd
_refine_ls_weighting_details 'w=1/[\s^2^(Fo^2^)+(0.0746P)^2^+0.3418P] where P=(Fo^2^+2Fc^2^)/3'
_refine_ls_weighting_scheme calc
_refine_ls_wR_factor_gt 0.1251
_refine_ls_wR_factor_ref 0.1362
_reflns_number_gt 3382
_reflns_number_total 4166
_reflns_threshold_expression 'I > 2\s(I)'
_cod_data_source_file ol6b02404_si_003.cif
_cod_data_source_block I
_cod_depositor_comments
;

2022-09-16
Z value and formula fixed to values more according to usual
chemical conventions.                 miguel
;
_cod_original_formula_sum 'C34 H36 O2'
_cod_original_formula_weight 476.63
_cod_original_formula_units_Z 2
_cod_database_code 1555759

loop_
_space_group_symop_operation_xyz
'x, y, z'
'-x, y+1/2, -z+1/2'
'-x, -y, -z'
'x, -y-1/2, z-1/2'

loop_
_atom_site_type_symbol
_atom_site_label
_atom_site_fract_x
_atom_site_fract_y
_atom_site_fract_z
_atom_site_U_iso_or_equiv
_atom_site_adp_type
_atom_site_calc_flag
_atom_site_refinement_flags_adp
_atom_site_refinement_flags_posn
_atom_site_occupancy
C C1 0.65460(13) 0.05764(7) 0.68492(10) 0.01200(19) Uani d . . 1
C C2 0.48911(13) 0.09719(6) 0.62856(9) 0.01133(19) Uani d . . 1
H H2 0.4188 0.0683 0.5533 0.014 Uiso calc U R 1
C C3 0.40594(13) 0.12568(7) 0.73754(9) 0.01136(19) Uani d . . 1
C C4 0.52831(14) 0.10302(7) 0.85932(10) 0.0150(2) Uani d . . 1
H H4A 0.4833 0.0535 0.9028 0.018 Uiso calc U R 1
H H4B 0.5442 0.1552 0.9159 0.018 Uiso calc U R 1
C C5 0.69697(13) 0.07610(7) 0.82560(10) 0.0138(2) Uani d . . 1
H H5 0.7754 0.1279 0.841 0.017 Uiso calc U R 1
C C6 0.45821(12) 0.19681(6) 0.65551(9) 0.01085(19) Uani d . . 1
C C7 0.31695(13) 0.23672(7) 0.56215(10) 0.0135(2) Uani d . . 1
H H7 0.339 0.2888 0.5188 0.016 Uiso calc U R 1
C C8 0.16180(14) 0.20299(7) 0.53674(10) 0.0161(2) Uani d . . 1
H H8 0.0796 0.2306 0.4741 0.019 Uiso calc U R 1
C C9 0.11233(14) 0.12275(7) 0.60368(11) 0.0163(2) Uani d . . 1
H H9A 0.1264 0.0686 0.5551 0.02 Uiso calc U R 1
H H9B -0.0076 0.1274 0.6095 0.02 Uiso calc U R 1
C C10 0.22025(13) 0.11505(7) 0.73572(10) 0.0146(2) Uani d . . 1
H H10A 0.1846 0.1611 0.7901 0.018 Uiso calc U R 1
H H10B 0.2006 0.0563 0.7711 0.018 Uiso calc U R 1
C C11 0.78156(16) -0.00362(9) 0.89866(11) 0.0236(3) Uani d . . 1
H H11A 0.7066 -0.0552 0.8831 0.035 Uiso calc U R 1
H H11B 0.8055 0.0101 0.9885 0.035 Uiso calc U R 1
H H11C 0.8869 -0.017 0.8712 0.035 Uiso calc U R 1
C C12 0.60096(13) 0.25965(6) 0.70148(9) 0.01142(19) Uani d . . 1
C C13 0.58949(14) 0.31922(7) 0.79813(10) 0.0148(2) Uani d . . 1
H H13 0.4926 0.3188 0.8351 0.018 Uiso calc U R 1
C C14 0.71941(15) 0.37929(7) 0.84079(10) 0.0169(2) Uani d . . 1
H H14 0.7108 0.4195 0.9066 0.02 Uiso calc U R 1
C C15 0.86151(14) 0.38025(7) 0.78690(11) 0.0165(2) Uani d . . 1
H H15 0.951 0.4202 0.817 0.02 Uiso calc U R 1
C C16 0.87217(14) 0.32257(7) 0.68884(11) 0.0162(2) Uani d . . 1
H H16 0.9681 0.3239 0.6509 0.019 Uiso calc U R 1
C C17 0.74231(13) 0.26272(7) 0.64613(10) 0.0138(2) Uani d . . 1
H H17 0.7501 0.2237 0.5788 0.017 Uiso calc U R 1
O O1 0.73973(10) 0.01219(5) 0.62870(7) 0.01725(18) Uani d . . 1

loop_
_atom_site_aniso_label
_atom_site_aniso_U_11
_atom_site_aniso_U_22
_atom_site_aniso_U_33
_atom_site_aniso_U_12
_atom_site_aniso_U_13
_atom_site_aniso_U_23
C1 0.0125(5) 0.0105(4) 0.0133(4) -0.0009(3) 0.0033(4) 0.0002(3)
C2 0.0118(4) 0.0109(4) 0.0115(4) -0.0001(3) 0.0028(3) -0.0015(3)
C3 0.0114(4) 0.0120(4) 0.0111(4) -0.0001(3) 0.0035(3) -0.0008(3)
C4 0.0158(5) 0.0185(5) 0.0109(4) 0.0017(4) 0.0031(4) 0.0008(4)
C5 0.0134(5) 0.0151(4) 0.0122(4) 0.0015(4) 0.0007(4) -0.0001(4)
C6 0.0102(4) 0.0108(4) 0.0117(4) -0.0002(3) 0.0026(3) -0.0011(3)
C7 0.0139(5) 0.0123(4) 0.0141(4) 0.0017(3) 0.0025(4) 0.0006(3)
C8 0.0135(5) 0.0168(5) 0.0170(5) 0.0021(4) 0.0005(4) -0.0006(4)
C9 0.0105(5) 0.0172(5) 0.0209(5) -0.0014(4) 0.0020(4) -0.0018(4)
C10 0.0128(5) 0.0159(5) 0.0164(5) -0.0013(4) 0.0056(4) -0.0009(4)
C11 0.0257(6) 0.0253(6) 0.0184(5) 0.0095(5) 0.0007(5) 0.0051(4)
C12 0.0119(5) 0.0106(4) 0.0114(4) -0.0003(3) 0.0014(3) 0.0004(3)
C13 0.0169(5) 0.0137(4) 0.0147(5) -0.0006(4) 0.0053(4) -0.0016(4)
C14 0.0227(6) 0.0122(4) 0.0155(5) -0.0017(4) 0.0028(4) -0.0026(4)
C15 0.0160(5) 0.0128(4) 0.0187(5) -0.0027(4) -0.0016(4) 0.0005(4)
C16 0.0128(5) 0.0159(5) 0.0203(5) -0.0015(4) 0.0039(4) 0.0005(4)
C17 0.0144(5) 0.0128(4) 0.0146(4) 0.0001(4) 0.0040(4) -0.0012(3)
O1 0.0156(4) 0.0194(4) 0.0174(4) 0.0039(3) 0.0047(3) -0.0018(3)

loop_
_atom_type_symbol
_atom_type_description
_atom_type_scat_dispersion_real
_atom_type_scat_dispersion_imag
_atom_type_scat_source
C C 0.0033 0.0016 'International Tables Vol C Tables 4.2.6.8 and 6.1.1.4'
H H 0.0000 0.0000 'International Tables Vol C Tables 4.2.6.8 and 6.1.1.4'
O O 0.0106 0.0060 'International Tables Vol C Tables 4.2.6.8 and 6.1.1.4'

loop_
_geom_angle_atom_site_label_1
_geom_angle_atom_site_label_2
_geom_angle_atom_site_label_3
_geom_angle
O1 C1 C2 124.98(9)
O1 C1 C5 124.54(9)
C2 C1 C5 110.33(8)
C1 C2 C3 106.99(8)
C1 C2 C6 118.29(8)
C3 C2 C6 58.30(6)
C6 C3 C10 117.60(9)
C6 C3 C4 117.43(9)
C10 C3 C4 117.61(9)
C6 C3 C2 61.61(6)
C10 C3 C2 123.27(9)
C4 C3 C2 107.26(8)
C3 C4 C5 107.99(8)
C1 C5 C11 111.59(9)
C1 C5 C4 104.55(8)
C11 C5 C4 114.40(9)
C7 C6 C12 114.15(8)
C7 C6 C3 114.77(9)
C12 C6 C3 122.61(8)
C7 C6 C2 112.86(8)
C12 C6 C2 121.79(9)
C3 C6 C2 60.09(6)
C8 C7 C6 123.49(10)
C7 C8 C9 122.39(10)
C8 C9 C10 110.87(9)
C3 C10 C9 112.88(9)
C17 C12 C13 118.95(9)
C17 C12 C6 121.45(9)
C13 C12 C6 119.54(9)
C14 C13 C12 120.49(10)
C15 C14 C13 120.00(10)
C16 C15 C14 119.83(10)
C15 C16 C17 120.13(10)
C16 C17 C12 120.55(10)

loop_
_geom_bond_atom_site_label_1
_geom_bond_atom_site_label_2
_geom_bond_distance
C1 O1 1.2186(13)
C1 C2 1.4861(14)
C1 C5 1.5255(14)
C2 C3 1.5353(14)
C2 C6 1.5581(14)
C3 C6 1.5070(14)
C3 C10 1.5111(15)
C3 C4 1.5288(14)
C4 C5 1.5388(15)
C5 C11 1.5259(15)
C6 C7 1.4989(14)
C6 C12 1.5028(14)
C7 C8 1.3348(15)
C8 C9 1.5051(16)
C9 C10 1.5316(16)
C12 C17 1.3966(15)
C12 C13 1.3984(14)
C13 C14 1.3971(15)
C14 C15 1.3921(16)
C15 C16 1.3908(16)
C16 C17 1.3946(15)
